data_4072992
loop_
_publ_author_name
'Hanna, Tamara E.'
'Bernskoetter, Wesley H.'
'Bouwkamp, Marco W.'
'Lobkovsky, Emil'
'Chirik, Paul J.'

_publ_section_title
;
 Bis(cyclopentadienyl) Titanium Dinitrogen Chemistry:&#x00A0; Synthesis
 and Characterization of a Side-on Bound Haptomer
;
_journal_issue 9
_journal_name_full Organometallics
_journal_page_first 2431
_journal_paper_doi 10.1021/om0611913
_journal_volume 26
_journal_year 2007
_chemical_formula_moiety 'C52 H92 N2 Si6 Ti2'
_chemical_formula_sum 'C52 H92 N2 Si6 Ti2'
_chemical_formula_weight 1009.62
_chemical_name_systematic
; 
 ? 
;
_space_group_IT_number 13
_symmetry_cell_setting monoclinic
_symmetry_space_group_name_Hall '-P 2yac'
_symmetry_space_group_name_H-M 'P 1 2/n 1'
_atom_sites_solution_hydrogens geom
_atom_sites_solution_primary direct
_atom_sites_solution_secondary difmap
_audit_creation_method SHELXL-97
_cell_angle_alpha 90.00
_cell_angle_beta 103.955(2)
_cell_angle_gamma 90.00
_cell_formula_units_Z 2
_cell_length_a 16.9449(9)
_cell_length_b 10.5645(4)
_cell_length_c 18.0529(10)
_cell_measurement_reflns_used 2513
_cell_measurement_temperature 173(2)
_cell_measurement_theta_max 21.01
_cell_measurement_theta_min 2.32
_cell_volume 3136.3(3)
_computing_cell_refinement 'Bruker SAINT+'
_computing_data_collection 'Bruker APEX2'
_computing_data_reduction 'Bruker SAINT+'
_computing_molecular_graphics 'Bruker SHELXTL'
_computing_publication_material 'Bruker SHELXTL'
_computing_structure_refinement 'SHELXL-97 (Sheldrick, 1997)'
_computing_structure_solution 'SHELXS-97 (Sheldrick, 1990)'
_diffrn_ambient_temperature 173(2)
_diffrn_measured_fraction_theta_full 0.951
_diffrn_measured_fraction_theta_max 0.951
_diffrn_measurement_device_type 'Bruker X8 APEX II diffractometer'
_diffrn_measurement_method 'phi and omega scans'
_diffrn_radiation_monochromator graphite
_diffrn_radiation_source 'fine-focus sealed tube'
_diffrn_radiation_type MoK\a
_diffrn_radiation_wavelength 0.71073
_diffrn_reflns_av_R_equivalents 0.0659
_diffrn_reflns_av_sigmaI/netI 0.0677
_diffrn_reflns_limit_h_max 19
_diffrn_reflns_limit_h_min -19
_diffrn_reflns_limit_k_max 12
_diffrn_reflns_limit_k_min -10
_diffrn_reflns_limit_l_max 21
_diffrn_reflns_limit_l_min -21
_diffrn_reflns_number 28280
_diffrn_reflns_theta_full 24.71
_diffrn_reflns_theta_max 24.71
_diffrn_reflns_theta_min 1.48
_exptl_absorpt_coefficient_mu 0.400
_exptl_absorpt_correction_T_max 0.9424
_exptl_absorpt_correction_T_min 0.9066
_exptl_absorpt_correction_type multi-scan
_exptl_absorpt_process_details SADABS
_exptl_crystal_colour blue
_exptl_crystal_density_diffrn 1.069
_exptl_crystal_density_method 'not measured'
_exptl_crystal_description block
_exptl_crystal_F_000 1092
_exptl_crystal_size_max 0.25
_exptl_crystal_size_mid 0.20
_exptl_crystal_size_min 0.15
_platon_squeeze_details ' ?'
_refine_diff_density_max 0.254
_refine_diff_density_min -0.209
_refine_diff_density_rms 0.052
_refine_ls_extinction_method none
_refine_ls_goodness_of_fit_ref 0.910
_refine_ls_hydrogen_treatment riding
_refine_ls_matrix_type full
_refine_ls_number_parameters 294
_refine_ls_number_reflns 5102
_refine_ls_number_restraints 0
_refine_ls_restrained_S_all 0.910
_refine_ls_R_factor_all 0.0600
_refine_ls_R_factor_gt 0.0363
_refine_ls_shift/su_max 0.031
_refine_ls_shift/su_mean 0.001
_refine_ls_structure_factor_coef Fsqd
_refine_ls_weighting_details 'calc w=1/[\s^2^(Fo^2^)+(0.0440P)^2^+0.0000P] where P=(Fo^2^+2Fc^2^)/3'
_refine_ls_weighting_scheme calc
_refine_ls_wR_factor_gt 0.0802
_refine_ls_wR_factor_ref 0.0841
_reflns_number_gt 3259
_reflns_number_total 5102
_reflns_threshold_expression >2sigma(I)
_cod_data_source_file om0611913si20061230_110032.cif
_cod_data_source_block th30
_cod_depositor_comments
;
The following automatic conversions were performed:

'_symmetry_cell_setting' value 'Monoclinic' changed to 'monoclinic'
according to /home/saulius/struct/CIF-dictionaries/cif_core.dic
dictionary named 'cif_core.dic' version 2.4.1 from 2010-06-29.

Automatic conversion script
Id: cif_fix_values 1715 2011-07-08 13:25:40Z adriana 
;
_cod_original_sg_symbol_H-M P2/n
_cod_database_code 4072992

loop_
_symmetry_equiv_pos_as_xyz
'x, y, z'
'-x+1/2, y, -z+1/2'
'-x, -y, -z'
'x-1/2, -y, z-1/2'

loop_
_atom_site_label
_atom_site_type_symbol
_atom_site_fract_x
_atom_site_fract_y
_atom_site_fract_z
_atom_site_U_iso_or_equiv
_atom_site_adp_type
_atom_site_occupancy
_atom_site_symmetry_multiplicity
_atom_site_calc_flag
_atom_site_refinement_flags
Ti1 Ti 0.87594(2) 0.14632(3) 0.191802(18) 0.01824(9) Uani 1 1 d .
Si1 Si 0.83135(4) 0.33889(5) 0.00210(3) 0.02553(15) Uani 1 1 d .
Si2 Si 1.05891(3) -0.04858(5) 0.31435(3) 0.02537(15) Uani 1 1 d .
Si3 Si 1.02770(3) 0.14931(5) 0.11915(3) 0.02281(14) Uani 1 1 d .
N1 N 0.77851(8) 0.15025(12) 0.23690(8) 0.0189(4) Uani 1 1 d .
C1 C 0.91838(11) 0.10853(17) 0.08051(10) 0.0205(5) Uani 1 1 d .
C2 C 0.89173(11) -0.00974(16) 0.10413(10) 0.0195(5) Uani 1 1 d .
H2A H 0.9269 -0.0864 0.1174 0.023 Uiso 1 1 calc R
C3 C 0.80689(11) -0.00842(16) 0.09630(10) 0.0184(5) Uani 1 1 d .
C4 C 0.78093(11) 0.11399(16) 0.07041(10) 0.0201(5) Uani 1 1 d .
H4A H 0.7230 0.1428 0.0580 0.024 Uiso 1 1 calc R
C5 C 0.84745(11) 0.18858(16) 0.05938(10) 0.0201(5) Uani 1 1 d .
C6 C 1.01537(11) 0.18422(16) 0.21702(10) 0.0205(5) Uani 1 1 d .
C7 C 1.00225(11) 0.09943(17) 0.27588(10) 0.0209(5) Uani 1 1 d .
C8 C 0.95850(11) 0.17042(16) 0.31986(10) 0.0204(5) Uani 1 1 d .
H8A H 0.9433 0.1379 0.3665 0.024 Uiso 1 1 calc R
C9 C 0.94430(11) 0.29543(17) 0.29204(10) 0.0213(5) Uani 1 1 d .
C10 C 0.97726(11) 0.30120(17) 0.22713(10) 0.0225(5) Uani 1 1 d .
H10A H 0.9806 0.3799 0.1973 0.027 Uiso 1 1 calc R
C11 C 0.72158(12) 0.34898(18) -0.04836(11) 0.0356(6) Uani 1 1 d .
H11A H 0.6883 0.3482 -0.0108 0.053 Uiso 1 1 calc R
H11B H 0.7071 0.2764 -0.0828 0.053 Uiso 1 1 calc R
H11C H 0.7117 0.4276 -0.0780 0.053 Uiso 1 1 calc R
C12 C 0.85812(13) 0.48661(17) 0.05843(11) 0.0361(6) Uani 1 1 d .
H12A H 0.9168 0.4885 0.0809 0.054 Uiso 1 1 calc R
H12B H 0.8290 0.4892 0.0992 0.054 Uiso 1 1 calc R
H12C H 0.8426 0.5600 0.0249 0.054 Uiso 1 1 calc R
C13 C 0.88894(13) 0.33160(18) -0.07410(11) 0.0383(6) Uani 1 1 d .
H13A H 0.8870 0.4144 -0.0989 0.057 Uiso 1 1 calc R
H13B H 0.8644 0.2678 -0.1121 0.057 Uiso 1 1 calc R
H13C H 0.9457 0.3088 -0.0513 0.057 Uiso 1 1 calc R
C14 C 1.05000(12) -0.06970(19) 0.41471(11) 0.0356(6) Uani 1 1 d .
H14A H 1.0672 0.0081 0.4436 0.053 Uiso 1 1 calc R
H14B H 1.0848 -0.1400 0.4384 0.053 Uiso 1 1 calc R
H14C H 0.9934 -0.0883 0.4148 0.053 Uiso 1 1 calc R
C15 C 1.16884(12) -0.02272(19) 0.31684(12) 0.0366(6) Uani 1 1 d .
H15A H 1.1760 -0.0210 0.2646 0.055 Uiso 1 1 calc R
H15B H 1.2013 -0.0917 0.3452 0.055 Uiso 1 1 calc R
H15C H 1.1868 0.0581 0.3420 0.055 Uiso 1 1 calc R
C16 C 1.02438(13) -0.19957(17) 0.26357(12) 0.0370(6) Uani 1 1 d .
H16A H 0.9671 -0.2143 0.2631 0.056 Uiso 1 1 calc R
H16B H 1.0575 -0.2697 0.2899 0.056 Uiso 1 1 calc R
H16C H 1.0304 -0.1942 0.2110 0.056 Uiso 1 1 calc R
C17 C 0.75453(11) -0.12340(16) 0.10141(10) 0.0213(5) Uani 1 1 d .
C18 C 0.79988(12) -0.21924(17) 0.15981(11) 0.0285(6) Uani 1 1 d .
H18A H 0.8156 -0.1792 0.2102 0.043 Uiso 1 1 calc R
H18B H 0.8487 -0.2483 0.1447 0.043 Uiso 1 1 calc R
H18C H 0.7644 -0.2917 0.1619 0.043 Uiso 1 1 calc R
C19 C 0.73424(12) -0.18475(17) 0.02186(11) 0.0319(6) Uani 1 1 d .
H19A H 0.7010 -0.2605 0.0225 0.048 Uiso 1 1 calc R
H19B H 0.7847 -0.2085 0.0081 0.048 Uiso 1 1 calc R
H19C H 0.7041 -0.1244 -0.0157 0.048 Uiso 1 1 calc R
C20 C 0.67543(11) -0.08574(18) 0.12188(11) 0.0290(6) Uani 1 1 d .
H20A H 0.6411 -0.1608 0.1204 0.043 Uiso 1 1 calc R
H20B H 0.6467 -0.0231 0.0851 0.043 Uiso 1 1 calc R
H20C H 0.6877 -0.0492 0.1733 0.043 Uiso 1 1 calc R
C21 C 0.91615(12) 0.40830(17) 0.33082(11) 0.0258(5) Uani 1 1 d .
C22 C 0.86081(14) 0.36856(19) 0.38141(12) 0.0426(6) Uani 1 1 d .
H22A H 0.8110 0.3311 0.3499 0.064 Uiso 1 1 calc R
H22B H 0.8469 0.4428 0.4082 0.064 Uiso 1 1 calc R
H22C H 0.8888 0.3061 0.4188 0.064 Uiso 1 1 calc R
C23 C 0.87170(13) 0.50427(18) 0.27269(12) 0.0396(6) Uani 1 1 d .
H23A H 0.9074 0.5317 0.2404 0.059 Uiso 1 1 calc R
H23B H 0.8564 0.5776 0.2994 0.059 Uiso 1 1 calc R
H23C H 0.8227 0.4653 0.2408 0.059 Uiso 1 1 calc R
C24 C 0.99281(13) 0.4705(2) 0.37986(12) 0.0460(7) Uani 1 1 d .
H24A H 1.0213 0.4101 0.4183 0.069 Uiso 1 1 calc R
H24B H 0.9775 0.5453 0.4054 0.069 Uiso 1 1 calc R
H24C H 1.0287 0.4960 0.3473 0.069 Uiso 1 1 calc R
C25 C 1.06500(12) 0.29101(18) 0.07681(12) 0.0341(6) Uani 1 1 d .
H25A H 1.0266 0.3610 0.0748 0.051 Uiso 1 1 calc R
H25B H 1.0697 0.2711 0.0250 0.051 Uiso 1 1 calc R
H25C H 1.1184 0.3156 0.1083 0.051 Uiso 1 1 calc R
C26 C 1.09452(12) 0.01422(18) 0.11086(11) 0.0328(6) Uani 1 1 d .
H26A H 1.1512 0.0369 0.1339 0.049 Uiso 1 1 calc R
H26B H 1.0884 -0.0065 0.0569 0.049 Uiso 1 1 calc R
H26C H 1.0793 -0.0593 0.1375 0.049 Uiso 1 1 calc R

loop_
_atom_site_aniso_label
_atom_site_aniso_U_11
_atom_site_aniso_U_22
_atom_site_aniso_U_33
_atom_site_aniso_U_23
_atom_site_aniso_U_13
_atom_site_aniso_U_12
Ti1 0.01774(18) 0.01808(19) 0.02032(18) -0.00049(15) 0.00733(14) -0.00023(16)
Si1 0.0341(3) 0.0202(3) 0.0245(3) 0.0043(2) 0.0114(3) 0.0018(3)
Si2 0.0201(3) 0.0263(3) 0.0297(3) 0.0054(3) 0.0061(3) 0.0026(3)
Si3 0.0221(3) 0.0225(3) 0.0268(3) 0.0000(2) 0.0118(2) -0.0006(3)
N1 0.0196(9) 0.0211(8) 0.0154(8) 0.0001(6) 0.0034(7) -0.0011(7)
C1 0.0245(11) 0.0199(11) 0.0187(10) -0.0015(8) 0.0081(9) 0.0001(9)
C2 0.0233(11) 0.0171(11) 0.0186(10) -0.0006(8) 0.0061(8) 0.0020(9)
C3 0.0247(11) 0.0175(11) 0.0142(9) -0.0028(8) 0.0071(8) 0.0008(9)
C4 0.0196(11) 0.0221(11) 0.0177(10) -0.0007(8) 0.0028(9) 0.0015(9)
C5 0.0240(11) 0.0196(11) 0.0175(10) 0.0004(8) 0.0067(9) 0.0007(9)
C6 0.0136(10) 0.0201(11) 0.0283(11) -0.0027(8) 0.0063(9) -0.0024(8)
C7 0.0200(11) 0.0212(11) 0.0202(10) -0.0025(8) 0.0024(9) -0.0012(9)
C8 0.0196(11) 0.0240(11) 0.0161(10) -0.0007(8) 0.0015(8) -0.0026(9)
C9 0.0189(11) 0.0195(11) 0.0251(11) -0.0014(8) 0.0042(9) -0.0037(9)
C10 0.0207(11) 0.0185(11) 0.0290(11) 0.0000(8) 0.0077(9) -0.0041(9)
C11 0.0404(13) 0.0354(13) 0.0326(12) 0.0112(10) 0.0118(10) 0.0054(11)
C12 0.0520(15) 0.0231(12) 0.0361(13) 0.0050(9) 0.0160(11) 0.0006(11)
C13 0.0500(14) 0.0349(13) 0.0342(12) 0.0083(10) 0.0183(11) 0.0039(11)
C14 0.0215(12) 0.0457(14) 0.0388(13) 0.0114(10) 0.0057(10) 0.0053(11)
C15 0.0280(12) 0.0392(13) 0.0431(13) 0.0085(11) 0.0094(10) 0.0032(11)
C16 0.0348(13) 0.0281(12) 0.0463(14) 0.0039(10) 0.0061(11) 0.0038(11)
C17 0.0213(11) 0.0174(11) 0.0253(11) -0.0021(8) 0.0059(9) 0.0002(9)
C18 0.0267(12) 0.0229(12) 0.0346(12) 0.0028(9) 0.0050(10) -0.0044(10)
C19 0.0342(13) 0.0259(12) 0.0362(12) -0.0089(9) 0.0098(10) -0.0052(10)
C20 0.0260(12) 0.0244(12) 0.0377(12) 0.0005(9) 0.0100(10) -0.0048(10)
C21 0.0300(12) 0.0212(11) 0.0285(11) -0.0054(9) 0.0115(9) -0.0037(9)
C22 0.0546(15) 0.0324(13) 0.0505(14) -0.0105(11) 0.0312(12) -0.0002(11)
C23 0.0502(14) 0.0249(12) 0.0471(14) -0.0045(10) 0.0181(12) 0.0133(11)
C24 0.0474(15) 0.0425(14) 0.0470(14) -0.0187(11) 0.0092(12) -0.0054(12)
C25 0.0292(12) 0.0396(13) 0.0373(12) 0.0017(10) 0.0159(10) -0.0035(11)
C26 0.0290(12) 0.0360(13) 0.0371(13) -0.0028(10) 0.0150(10) 0.0039(10)

loop_
_atom_type_symbol
_atom_type_description
_atom_type_scat_dispersion_real
_atom_type_scat_dispersion_imag
_atom_type_scat_source
C C 0.0033 0.0016 'International Tables Vol C Tables 4.2.6.8 and 6.1.1.4'
H H 0.0000 0.0000 'International Tables Vol C Tables 4.2.6.8 and 6.1.1.4'
N N 0.0061 0.0033 'International Tables Vol C Tables 4.2.6.8 and 6.1.1.4'
Si Si 0.0817 0.0704 'International Tables Vol C Tables 4.2.6.8 and 6.1.1.4'
Ti Ti 0.2776 0.4457 'International Tables Vol C Tables 4.2.6.8 and 6.1.1.4'

loop_
_geom_angle_atom_site_label_1
_geom_angle_atom_site_label_2
_geom_angle_atom_site_label_3
_geom_angle
_geom_angle_site_symmetry_1
N1 Ti1 C1 143.98(6) .
N1 Ti1 C6 144.15(6) .
C1 Ti1 C6 71.83(6) .
N1 Ti1 C2 121.77(6) .
C1 Ti1 C2 35.61(6) .
C6 Ti1 C2 88.70(6) .
N1 Ti1 C10 119.63(6) .
C1 Ti1 C10 89.77(6) .
C6 Ti1 C10 35.52(6) .
C2 Ti1 C10 118.60(7) .
N1 Ti1 C7 116.76(6) .
C1 Ti1 C7 95.63(6) .
C6 Ti1 C7 35.95(6) .
C2 Ti1 C7 93.04(6) .
C10 Ti1 C7 58.70(6) .
N1 Ti1 C5 114.73(6) .
C1 Ti1 C5 35.84(6) .
C6 Ti1 C5 96.62(6) .
C2 Ti1 C5 58.61(6) .
C10 Ti1 C5 95.78(6) .
C7 Ti1 C5 128.51(7) .
N1 Ti1 C4 86.41(6) .
C1 Ti1 C4 57.87(6) .
C6 Ti1 C4 128.71(7) .
C2 Ti1 C4 56.40(6) .
C10 Ti1 C4 129.09(6) .
C7 Ti1 C4 149.18(6) .
C5 Ti1 C4 34.79(6) .
N1 Ti1 C8 87.29(6) .
C1 Ti1 C8 128.16(6) .
C6 Ti1 C8 57.84(6) .
C2 Ti1 C8 125.97(6) .
C10 Ti1 C8 56.50(6) .
C7 Ti1 C8 34.72(6) .
C5 Ti1 C8 151.62(6) .
C4 Ti1 C8 173.32(6) .
N1 Ti1 C3 89.96(6) .
C1 Ti1 C3 58.26(6) .
C6 Ti1 C3 122.68(6) .
C2 Ti1 C3 34.05(6) .
C10 Ti1 C3 147.99(7) .
C7 Ti1 C3 121.08(6) .
C5 Ti1 C3 57.98(6) .
C4 Ti1 C3 33.63(5) .
C8 Ti1 C3 144.22(6) .
N1 Ti1 C9 88.62(6) .
C1 Ti1 C9 123.70(6) .
C6 Ti1 C9 58.16(6) .
C2 Ti1 C9 146.53(6) .
C10 Ti1 C9 34.10(6) .
C7 Ti1 C9 57.96(6) .
C5 Ti1 C9 124.49(6) .
C4 Ti1 C9 148.20(6) .
C8 Ti1 C9 33.65(6) .
C3 Ti1 C9 177.52(6) .
C12 Si1 C11 107.59(9) .
C12 Si1 C13 109.59(9) .
C11 Si1 C13 106.18(9) .
C12 Si1 C5 115.14(8) .
C11 Si1 C5 108.20(9) .
C13 Si1 C5 109.74(9) .
C16 Si2 C14 106.62(10) .
C16 Si2 C7 117.33(8) .
C14 Si2 C7 107.73(9) .
C16 Si2 C15 109.23(10) .
C14 Si2 C15 107.87(9) .
C7 Si2 C15 107.71(9) .
C26 Si3 C25 108.21(9) .
C26 Si3 C6 116.08(9) .
C25 Si3 C6 110.92(9) .
C26 Si3 C1 111.31(9) .
C25 Si3 C1 115.95(9) .
C6 Si3 C1 94.12(8) .
N1 N1 Ti1 178.81(5) 2_655
C2 C1 C5 106.76(16) .
C2 C1 Si3 116.57(13) .
C5 C1 Si3 130.68(13) .
C2 C1 Ti1 72.92(10) .
C5 C1 Ti1 73.53(10) .
Si3 C1 Ti1 97.09(7) .
C3 C2 C1 110.45(15) .
C3 C2 Ti1 77.36(10) .
C1 C2 Ti1 71.47(10) .
C4 C3 C2 105.76(16) .
C4 C3 C17 127.84(16) .
C2 C3 C17 125.58(15) .
C4 C3 Ti1 71.34(9) .
C2 C3 Ti1 68.59(10) .
C17 C3 Ti1 132.45(12) .
C3 C4 C5 111.03(16) .
C3 C4 Ti1 75.03(10) .
C5 C4 Ti1 70.85(10) .
C4 C5 C1 105.95(15) .
C4 C5 Si1 121.90(13) .
C1 C5 Si1 129.92(14) .
C4 C5 Ti1 74.36(10) .
C1 C5 Ti1 70.63(10) .
Si1 C5 Ti1 133.10(9) .
C10 C6 C7 106.73(16) .
C10 C6 Si3 116.75(13) .
C7 C6 Si3 130.18(13) .
C10 C6 Ti1 72.83(10) .
C7 C6 Ti1 73.09(10) .
Si3 C6 Ti1 96.94(7) .
C8 C7 C6 106.04(15) .
C8 C7 Si2 121.39(14) .
C6 C7 Si2 129.16(14) .
C8 C7 Ti1 74.60(10) .
C6 C7 Ti1 70.96(10) .
Si2 C7 Ti1 135.76(9) .
C9 C8 C7 111.18(17) .
C9 C8 Ti1 75.41(10) .
C7 C8 Ti1 70.68(10) .
C10 C9 C8 105.49(16) .
C10 C9 C21 125.38(16) .
C8 C9 C21 128.06(17) .
C10 C9 Ti1 68.26(10) .
C8 C9 Ti1 70.94(10) .
C21 C9 Ti1 134.12(12) .
C9 C10 C6 110.47(16) .
C9 C10 Ti1 77.65(11) .
C6 C10 Ti1 71.65(10) .
C3 C17 C18 111.56(15) .
C3 C17 C20 111.46(15) .
C18 C17 C20 109.30(16) .
C3 C17 C19 106.41(15) .
C18 C17 C19 109.09(15) .
C20 C17 C19 108.93(15) .
C22 C21 C9 111.66(15) .
C22 C21 C23 108.94(17) .
C9 C21 C23 111.35(15) .
C22 C21 C24 109.37(17) .
C9 C21 C24 106.66(16) .
C23 C21 C24 108.79(16) .

loop_
_geom_bond_atom_site_label_1
_geom_bond_atom_site_label_2
_geom_bond_distance
_geom_bond_site_symmetry_2
Ti1 N1 2.0096(14) .
Ti1 C1 2.3259(19) .
Ti1 C6 2.3305(18) .
Ti1 C2 2.3450(18) .
Ti1 C10 2.3459(18) .
Ti1 C7 2.3587(18) .
Ti1 C5 2.3644(17) .
Ti1 C4 2.4104(17) .
Ti1 C8 2.4097(17) .
Ti1 C3 2.4578(17) .
Ti1 C9 2.4672(18) .
Si1 C12 1.8582(19) .
Si1 C11 1.866(2) .
Si1 C13 1.870(2) .
Si1 C5 1.8786(18) .
Si2 C16 1.862(2) .
Si2 C14 1.867(2) .
Si2 C7 1.8781(18) .
Si2 C15 1.873(2) .
Si3 C26 1.8501(19) .
Si3 C25 1.8595(19) .
Si3 C6 1.8653(19) .
Si3 C1 1.8656(19) .
N1 N1 1.174(3) 2_655
C1 C2 1.428(2) .
C1 C5 1.444(2) .
C2 C3 1.410(3) .
C3 C4 1.409(2) .
C3 C17 1.520(2) .
C4 C5 1.428(3) .
C6 C10 1.426(2) .
C6 C7 1.447(3) .
C7 C8 1.424(3) .
C8 C9 1.413(2) .
C9 C10 1.416(3) .
C9 C21 1.517(3) .
C17 C18 1.528(2) .
C17 C20 1.527(3) .
C17 C19 1.537(3) .
C21 C22 1.517(3) .
C21 C23 1.522(3) .
C21 C24 1.533(3) .

loop_
_platon_squeeze_void_nr
_platon_squeeze_void_average_x
_platon_squeeze_void_average_y
_platon_squeeze_void_average_z
_platon_squeeze_void_volume
_platon_squeeze_void_count_electrons
1 0.250 0.438 0.250 167.8 40.1
2 0.750 0.562 0.750 167.8 40.2
